data_7200283
loop_
_publ_author_name
'Hsu, Yi-Fen'
'Hu, Hui-Ling'
'Wu, Chia-Jun'
'Yeh, Chun-Wei'
'Proserpio, Davide M.'
'Chen, Jhy-Der'

_publ_section_title
;
 Ligand isomerism-controlled structural diversity of cadmium(II)
 perchlorate coordination polymers containing dipyridyladipoamide
 ligands
;
_journal_issue 1
_journal_name_full CrystEngComm
_journal_page_first 168
_journal_paper_doi 10.1039/b812447g
_journal_volume 11
_journal_year 2009
_chemical_formula_sum 'C36 H52 Cd Cl2 N8 O16'
_chemical_formula_weight 1036.16
_chemical_name_systematic
;
?
;
_space_group_IT_number 2
_symmetry_cell_setting triclinic
_symmetry_space_group_name_Hall '-P 1'
_symmetry_space_group_name_H-M 'P -1'
_atom_sites_solution_hydrogens geom
_atom_sites_solution_primary direct
_atom_sites_solution_secondary difmap
_audit_creation_method SHELXL-97
_cell_angle_alpha 76.553(9)
_cell_angle_beta 78.663(9)
_cell_angle_gamma 79.367(9)
_cell_formula_units_Z 1
_cell_length_a 9.6762(11)
_cell_length_b 9.9743(11)
_cell_length_c 12.4337(14)
_cell_measurement_reflns_used 26
_cell_measurement_temperature 295(2)
_cell_measurement_theta_max 12.47
_cell_measurement_theta_min 5.12
_cell_volume 1132.2(2)
_computing_cell_refinement 'Bruker XSCANS'
_computing_data_collection 'Bruker XSCANS'
_computing_data_reduction 'Bruker SHELXTL'
_computing_molecular_graphics 'Bruker SHELXTL'
_computing_publication_material 'Bruker SHELXTL'
_computing_structure_refinement 'SHELXL-97 (Sheldrick, 1997)'
_computing_structure_solution 'SHELXS-97 (Sheldrick, 1990)'
_diffrn_ambient_temperature 295(2)
_diffrn_measured_fraction_theta_full 0.984
_diffrn_measured_fraction_theta_max 0.984
_diffrn_measurement_device_type 'Bruker P4'
_diffrn_measurement_method '\w scans'
_diffrn_radiation_monochromator graphite
_diffrn_radiation_source 'fine-focus sealed tube'
_diffrn_radiation_type MoK\a
_diffrn_radiation_wavelength 0.71073
_diffrn_reflns_av_R_equivalents 0.0346
_diffrn_reflns_av_sigmaI/netI 0.0550
_diffrn_reflns_limit_h_max 1
_diffrn_reflns_limit_h_min -11
_diffrn_reflns_limit_k_max 11
_diffrn_reflns_limit_k_min -11
_diffrn_reflns_limit_l_max 14
_diffrn_reflns_limit_l_min -14
_diffrn_reflns_number 4673
_diffrn_reflns_theta_full 24.99
_diffrn_reflns_theta_max 24.99
_diffrn_reflns_theta_min 2.12
_diffrn_standards_interval_count 97
_diffrn_standards_number 3
_exptl_absorpt_coefficient_mu 0.677
_exptl_absorpt_correction_T_max 1.0000
_exptl_absorpt_correction_T_min 0.8203
_exptl_absorpt_correction_type empirical
_exptl_crystal_colour colorless
_exptl_crystal_density_diffrn 1.520
_exptl_crystal_density_method 'not measured'
_exptl_crystal_description plate
_exptl_crystal_F_000 534
_exptl_crystal_size_max 0.4
_exptl_crystal_size_mid 0.3
_exptl_crystal_size_min 0.2
_refine_diff_density_max 0.852
_refine_diff_density_min -1.061
_refine_diff_density_rms 0.095
_refine_ls_extinction_method none
_refine_ls_goodness_of_fit_ref 1.026
_refine_ls_hydrogen_treatment mixed
_refine_ls_matrix_type full
_refine_ls_number_parameters 305
_refine_ls_number_reflns 3919
_refine_ls_number_restraints 0
_refine_ls_restrained_S_all 1.026
_refine_ls_R_factor_all 0.0808
_refine_ls_R_factor_gt 0.0617
_refine_ls_shift/su_max 0.000
_refine_ls_shift/su_mean 0.000
_refine_ls_structure_factor_coef Fsqd
_refine_ls_weighting_details 'calc w=1/[\s^2^(Fo^2^)+(0.0842P)^2^+1.8685P] where P=(Fo^2^+2Fc^2^)/3'
_refine_ls_weighting_scheme calc
_refine_ls_wR_factor_gt 0.1467
_refine_ls_wR_factor_ref 0.1605
_reflns_number_gt 3162
_reflns_number_total 3919
_reflns_threshold_expression >2sigma(I)
_cod_data_source_file b812447g.txt
_cod_data_source_block 2
_cod_depositor_comments
;
The following automatic conversions were performed:
'_symmetry_cell_setting' value 'Triclinic' changed to 'triclinic'
according to '/home/saulius/struct/CIF-dictionaries/cif_core.dic'
dictionary named 'cif_core.dic' version 2.4.1 from 2010-06-29.

Automatic conversion script
Id: cif_fix_enum 1527 2010-12-29 10:47:43Z saulius 
;
_cod_original_sg_symbol_H-M P-1
_cod_database_code 7200283

loop_
_symmetry_equiv_pos_as_xyz
'x, y, z'
'-x, -y, -z'

loop_
_atom_site_label
_atom_site_type_symbol
_atom_site_fract_x
_atom_site_fract_y
_atom_site_fract_z
_atom_site_U_iso_or_equiv
_atom_site_adp_type
_atom_site_occupancy
_atom_site_symmetry_multiplicity
_atom_site_calc_flag
_atom_site_refinement_flags
_atom_site_disorder_assembly
_atom_site_disorder_group
Cd Cd -0.5000 0.5000 0.5000 0.0455(2) Uani 1 2 d S . .
O1 O -0.7042(5) 0.6278(6) -0.0706(4) 0.0770(14) Uani 1 1 d . . .
O2 O -0.9069(5) 1.0818(5) 0.7206(4) 0.0701(12) Uani 1 1 d . . .
N1 N -0.5348(5) 0.5847(5) 0.3106(4) 0.0473(11) Uani 1 1 d . . .
N2 N -0.6842(5) 0.4883(5) 0.0969(4) 0.0499(11) Uani 1 1 d . . .
H2A H -0.6992 0.4078 0.1367 0.060 Uiso 1 1 calc R . .
N3 N -0.6967(5) 0.6607(5) 0.5550(4) 0.0484(11) Uani 1 1 d . . .
N4 N -0.8159(5) 0.8591(5) 0.7770(4) 0.0552(12) Uani 1 1 d . . .
H4A H -0.7865 0.7987 0.8325 0.066 Uiso 1 1 calc R . .
C1 C -0.5964(6) 0.5184(6) 0.2561(4) 0.0435(12) Uani 1 1 d . . .
H1A H -0.6261 0.4339 0.2937 0.052 Uiso 1 1 calc R . .
C2 C -0.6190(5) 0.5684(6) 0.1462(4) 0.0439(12) Uani 1 1 d . . .
C3 C -0.5742(6) 0.6947(6) 0.0906(5) 0.0508(14) Uani 1 1 d . . .
H3A H -0.5853 0.7315 0.0164 0.061 Uiso 1 1 calc R . .
C4 C -0.5132(7) 0.7636(7) 0.1487(5) 0.0590(15) Uani 1 1 d . . .
H4B H -0.4842 0.8494 0.1140 0.071 Uiso 1 1 calc R . .
C5 C -0.4947(7) 0.7065(6) 0.2577(5) 0.0566(15) Uani 1 1 d . . .
H5A H -0.4528 0.7546 0.2954 0.068 Uiso 1 1 calc R . .
C6 C -0.7265(6) 0.5204(7) -0.0042(5) 0.0523(14) Uani 1 1 d . . .
C7 C -0.8018(7) 0.4160(7) -0.0300(6) 0.0637(17) Uani 1 1 d . . .
H7A H -0.7600 0.3230 0.0028 0.076 Uiso 1 1 calc R . .
H7B H -0.7872 0.4237 -0.1106 0.076 Uiso 1 1 calc R . .
C8 C -0.9590(8) 0.4349(9) 0.0131(11) 0.111(4) Uani 1 1 d . . .
H8A H -1.0000 0.3690 -0.0131 0.167 Uiso 1 1 calc R . .
H8B H -0.9710 0.4076 0.0942 0.167 Uiso 1 1 calc R . .
C9 C -0.7072(6) 0.7122(6) 0.6478(4) 0.0491(13) Uani 1 1 d . . .
H9A H -0.6360 0.6811 0.6921 0.059 Uiso 1 1 calc R . .
C10 C -0.8207(6) 0.8104(6) 0.6796(4) 0.0453(13) Uani 1 1 d . . .
C11 C -0.9275(6) 0.8548(6) 0.6162(5) 0.0545(15) Uani 1 1 d . . .
H11A H -1.0058 0.9183 0.6373 0.065 Uiso 1 1 calc R . .
C12 C -0.9167(7) 0.8038(7) 0.5207(6) 0.0606(16) Uani 1 1 d . . .
H12A H -0.9872 0.8330 0.4757 0.073 Uiso 1 1 calc R . .
C13 C -0.7990(7) 0.7079(6) 0.4922(5) 0.0572(15) Uani 1 1 d . . .
H13A H -0.7915 0.6755 0.4267 0.069 Uiso 1 1 calc R . .
C14 C -0.8534(6) 0.9915(7) 0.7900(5) 0.0550(15) Uani 1 1 d . . .
C15 C -0.8204(7) 1.0210(8) 0.8956(5) 0.0678(18) Uani 1 1 d . . .
C16 C -0.9260(19) 0.967(3) 1.0049(15) 0.061(4) Uani 0.42 1 d P . .
C16' C -0.9583(19) 1.0626(16) 0.9753(10) 0.061(3) Uani 0.58 1 d P . .
C17 C -0.6269(9) 0.1936(9) 0.5082(7) 0.087(2) Uani 1 1 d . . .
H17A H -0.7157 0.1586 0.5197 0.130 Uiso 1 1 calc R . .
H17B H -0.5710 0.1406 0.5638 0.130 Uiso 1 1 calc R . .
H17C H -0.5758 0.1857 0.4350 0.130 Uiso 1 1 calc R . .
O3 O -0.6541(5) 0.3387(4) 0.5173(4) 0.0617(11) Uani 1 1 d . . .
H3C H -0.7502 0.3738 0.5329 0.074 Uiso 1 1 calc R . .
Cl Cl 0.3397(2) 0.10517(19) 0.22526(15) 0.0736(5) Uani 1 1 d . . .
O4 O 0.2535(7) 0.2310(6) 0.2493(5) 0.1019(19) Uani 1 1 d . . .
O5 O 0.2999(11) -0.0024(7) 0.3083(8) 0.175(4) Uani 1 1 d . . .
O6 O 0.3333(14) 0.0896(9) 0.1187(7) 0.192(5) Uani 1 1 d . . .
O7 O 0.4781(9) 0.1170(15) 0.2232(10) 0.207(5) Uani 1 1 d . . .
C18 C 0.0024(9) 0.5547(10) 0.3123(9) 0.101(3) Uani 1 1 d . . .
O8 O -0.1271(11) 0.6476(11) 0.3129(9) 0.073(3) Uani 0.60 1 d P . .
O8' O -0.0841(18) 0.6488(18) 0.3650(15) 0.078(4) Uani 0.40 1 d P . .

loop_
_atom_site_aniso_label
_atom_site_aniso_U_11
_atom_site_aniso_U_22
_atom_site_aniso_U_33
_atom_site_aniso_U_23
_atom_site_aniso_U_13
_atom_site_aniso_U_12
Cd 0.0475(4) 0.0528(4) 0.0367(3) -0.0175(3) -0.0070(2) 0.0025(3)
O1 0.093(4) 0.080(3) 0.061(3) 0.003(3) -0.040(3) -0.014(3)
O2 0.095(3) 0.052(3) 0.060(3) -0.014(2) -0.013(3) 0.002(2)
N1 0.053(3) 0.055(3) 0.036(2) -0.016(2) -0.009(2) -0.001(2)
N2 0.060(3) 0.052(3) 0.040(3) -0.008(2) -0.016(2) -0.007(2)
N3 0.048(3) 0.056(3) 0.038(2) -0.013(2) -0.007(2) 0.006(2)
N4 0.070(3) 0.054(3) 0.036(2) -0.014(2) -0.007(2) 0.011(2)
C1 0.050(3) 0.044(3) 0.036(3) -0.012(2) -0.007(2) 0.000(2)
C2 0.038(3) 0.047(3) 0.045(3) -0.013(2) -0.008(2) 0.006(2)
C3 0.055(3) 0.055(3) 0.044(3) -0.007(3) -0.015(3) -0.007(3)
C4 0.068(4) 0.050(3) 0.058(4) -0.003(3) -0.013(3) -0.011(3)
C5 0.069(4) 0.054(4) 0.054(4) -0.020(3) -0.019(3) -0.006(3)
C6 0.047(3) 0.063(4) 0.050(3) -0.017(3) -0.021(3) 0.006(3)
C7 0.062(4) 0.076(4) 0.061(4) -0.032(3) -0.024(3) 0.011(3)
C8 0.067(5) 0.096(6) 0.205(11) -0.089(7) -0.045(6) -0.001(4)
C9 0.051(3) 0.058(3) 0.038(3) -0.016(3) -0.012(2) 0.007(3)
C10 0.052(3) 0.046(3) 0.035(3) -0.012(2) 0.000(2) 0.000(2)
C11 0.052(3) 0.050(3) 0.057(4) -0.015(3) -0.011(3) 0.010(3)
C12 0.058(4) 0.062(4) 0.066(4) -0.021(3) -0.028(3) 0.011(3)
C13 0.066(4) 0.061(4) 0.048(3) -0.020(3) -0.020(3) 0.005(3)
C14 0.056(3) 0.060(4) 0.047(3) -0.020(3) 0.002(3) -0.002(3)
C15 0.069(4) 0.090(5) 0.053(4) -0.039(4) 0.001(3) -0.015(4)
C16 0.058(13) 0.090(16) 0.049(9) -0.043(10) -0.002(8) -0.015(12)
C16' 0.072(11) 0.056(8) 0.057(7) -0.024(6) 0.001(6) -0.008(8)
C17 0.102(6) 0.090(6) 0.073(5) -0.036(4) 0.013(4) -0.030(5)
O3 0.060(3) 0.064(3) 0.067(3) -0.023(2) -0.006(2) -0.016(2)
Cl 0.0838(12) 0.0656(11) 0.0683(11) -0.0133(9) -0.0092(9) -0.0069(9)
O4 0.125(5) 0.066(3) 0.100(4) -0.013(3) 0.010(4) -0.010(3)
O5 0.215(9) 0.067(4) 0.172(8) 0.012(5) 0.070(7) 0.005(5)
O6 0.353(14) 0.125(6) 0.115(6) -0.054(5) -0.122(8) 0.055(7)
O7 0.082(5) 0.334(16) 0.235(12) -0.138(11) 0.002(6) -0.030(7)
C18 0.083(6) 0.091(6) 0.127(8) -0.043(6) 0.008(5) -0.001(5)
O8 0.065(6) 0.069(6) 0.083(8) -0.024(6) 0.004(5) -0.011(5)
O8' 0.074(10) 0.074(9) 0.089(12) -0.033(9) 0.005(8) -0.017(8)

loop_
_atom_type_symbol
_atom_type_description
_atom_type_scat_dispersion_real
_atom_type_scat_dispersion_imag
_atom_type_scat_source
C C 0.0033 0.0016 'International Tables Vol C Tables 4.2.6.8 and 6.1.1.4'
H H 0.0000 0.0000 'International Tables Vol C Tables 4.2.6.8 and 6.1.1.4'
N N 0.0061 0.0033 'International Tables Vol C Tables 4.2.6.8 and 6.1.1.4'
O O 0.0106 0.0060 'International Tables Vol C Tables 4.2.6.8 and 6.1.1.4'
Cl Cl 0.1484 0.1585 'International Tables Vol C Tables 4.2.6.8 and 6.1.1.4'
Cd Cd -0.8075 1.2024 'International Tables Vol C Tables 4.2.6.8 and 6.1.1.4'

loop_
_geom_angle_atom_site_label_1
_geom_angle_atom_site_label_2
_geom_angle_atom_site_label_3
_geom_angle
_geom_angle_site_symmetry_1
_geom_angle_site_symmetry_3
_geom_angle_publ_flag
O3 Cd O3 180.0 2_466 . ?
O3 Cd N3 90.78(16) 2_466 . ?
O3 Cd N3 89.22(16) . . ?
O3 Cd N3 89.22(16) 2_466 2_466 ?
O3 Cd N3 90.78(16) . 2_466 ?
N3 Cd N3 180.000(1) . 2_466 ?
O3 Cd N1 91.06(16) 2_466 . ?
O3 Cd N1 88.94(16) . . ?
N3 Cd N1 89.18(15) . . ?
N3 Cd N1 90.82(15) 2_466 . ?
O3 Cd N1 88.94(16) 2_466 2_466 ?
O3 Cd N1 91.06(16) . 2_466 ?
N3 Cd N1 90.82(15) . 2_466 ?
N3 Cd N1 89.18(15) 2_466 2_466 ?
N1 Cd N1 180.000(1) . 2_466 ?
C5 N1 C1 118.2(5) . . ?
C5 N1 Cd 118.4(4) . . ?
C1 N1 Cd 123.4(4) . . ?
C6 N2 C2 128.8(5) . . ?
C6 N2 H2A 115.6 . . ?
C2 N2 H2A 115.6 . . ?
C13 N3 C9 117.8(5) . . ?
C13 N3 Cd 120.5(4) . . ?
C9 N3 Cd 121.6(4) . . ?
C14 N4 C10 125.5(5) . . ?
C14 N4 H4A 117.3 . . ?
C10 N4 H4A 117.3 . . ?
N1 C1 C2 123.6(5) . . ?
N1 C1 H1A 118.2 . . ?
C2 C1 H1A 118.2 . . ?
C1 C2 C3 117.8(5) . . ?
C1 C2 N2 118.5(5) . . ?
C3 C2 N2 123.7(5) . . ?
C4 C3 C2 118.0(5) . . ?
C4 C3 H3A 121.0 . . ?
C2 C3 H3A 121.0 . . ?
C5 C4 C3 120.4(6) . . ?
C5 C4 H4B 119.8 . . ?
C3 C4 H4B 119.8 . . ?
N1 C5 C4 121.9(6) . . ?
N1 C5 H5A 119.0 . . ?
C4 C5 H5A 119.0 . . ?
O1 C6 N2 121.7(6) . . ?
O1 C6 C7 122.1(5) . . ?
N2 C6 C7 116.1(6) . . ?
C6 C7 C8 113.0(5) . . ?
C6 C7 H7A 109.0 . . ?
C8 C7 H7A 109.0 . . ?
C6 C7 H7B 109.0 . . ?
C8 C7 H7B 109.0 . . ?
H7A C7 H7B 107.8 . . ?
C8 C8 C7 119.9(12) 2_365 . ?
C8 C8 H8A 107.3 2_365 . ?
C7 C8 H8A 107.3 . . ?
C8 C8 H8B 107.3 2_365 . ?
C7 C8 H8B 107.3 . . ?
H8A C8 H8B 106.9 . . ?
N3 C9 C10 122.3(5) . . ?
N3 C9 H9A 118.8 . . ?
C10 C9 H9A 118.8 . . ?
C11 C10 C9 119.3(5) . . ?
C11 C10 N4 124.3(5) . . ?
C9 C10 N4 116.4(5) . . ?
C10 C11 C12 118.7(5) . . ?
C10 C11 H11A 120.7 . . ?
C12 C11 H11A 120.7 . . ?
C11 C12 C13 119.2(5) . . ?
C11 C12 H12A 120.4 . . ?
C13 C12 H12A 120.4 . . ?
N3 C13 C12 122.7(5) . . ?
N3 C13 H13A 118.7 . . ?
C12 C13 H13A 118.7 . . ?
O2 C14 N4 122.1(6) . . ?
O2 C14 C15 122.3(6) . . ?
N4 C14 C15 115.5(6) . . ?
C14 C15 C16' 111.5(7) . . ?
C14 C15 C16 113.6(8) . . ?
C16' C15 C16 35.6(7) . . ?
C16' C16 C16' 93(2) . 2_377 ?
C16' C16 C16 52.5(17) . 2_377 ?
C16' C16 C16 40.3(11) 2_377 2_377 ?
C16' C16 C15 70(2) . . ?
C16' C16 C15 135.9(15) 2_377 . ?
C16 C16 C15 111(2) 2_377 . ?
C16 C16' C16 87(2) . 2_377 ?
C16 C16' C15 74.0(18) . . ?
C16 C16' C15 134.6(13) 2_377 . ?
C16 C16' C16' 49.1(14) . 2_377 ?
C16 C16' C16' 38.1(13) 2_377 2_377 ?
C15 C16' C16' 111.2(14) . 2_377 ?
O3 C17 H17A 109.5 . . ?
O3 C17 H17B 109.5 . . ?
H17A C17 H17B 109.5 . . ?
O3 C17 H17C 109.5 . . ?
H17A C17 H17C 109.5 . . ?
H17B C17 H17C 109.5 . . ?
C17 O3 Cd 131.5(4) . . ?
C17 O3 H3C 114.2 . . ?
Cd O3 H3C 114.2 . . ?
O5 Cl O7 110.0(8) . . ?
O5 Cl O6 114.3(7) . . ?
O7 Cl O6 105.1(7) . . ?
O5 Cl O4 108.1(4) . . ?
O7 Cl O4 108.0(6) . . ?
O6 Cl O4 111.1(4) . . ?
O8' C18 O8 35.4(7) . . ?
O8' O8 C18 67.4(16) . . ?
O8 O8' C18 77.3(16) . . ?

loop_
_geom_bond_atom_site_label_1
_geom_bond_atom_site_label_2
_geom_bond_distance
_geom_bond_site_symmetry_2
_geom_bond_publ_flag
Cd O3 2.336(4) 2_466 ?
Cd O3 2.336(4) . ?
Cd N3 2.352(4) . ?
Cd N3 2.352(4) 2_466 ?
Cd N1 2.377(4) . ?
Cd N1 2.377(4) 2_466 ?
O1 C6 1.216(8) . ?
O2 C14 1.211(7) . ?
N1 C5 1.328(8) . ?
N1 C1 1.328(7) . ?
N2 C6 1.348(7) . ?
N2 C2 1.406(7) . ?
N2 H2A 0.8600 . ?
N3 C13 1.331(7) . ?
N3 C9 1.348(7) . ?
N4 C14 1.342(8) . ?
N4 C10 1.417(7) . ?
N4 H4A 0.8600 . ?
C1 C2 1.387(7) . ?
C1 H1A 0.9300 . ?
C2 C3 1.390(8) . ?
C3 C4 1.375(9) . ?
C3 H3A 0.9300 . ?
C4 C5 1.375(9) . ?
C4 H4B 0.9300 . ?
C5 H5A 0.9300 . ?
C6 C7 1.498(9) . ?
C7 C8 1.503(11) . ?
C7 H7A 0.9700 . ?
C7 H7B 0.9700 . ?
C8 C8 1.396(17) 2_365 ?
C8 H8A 0.9700 . ?
C8 H8B 0.9700 . ?
C9 C10 1.391(8) . ?
C9 H9A 0.9300 . ?
C10 C11 1.369(8) . ?
C11 C12 1.376(9) . ?
C11 H11A 0.9300 . ?
C12 C13 1.390(8) . ?
C12 H12A 0.9300 . ?
C13 H13A 0.9300 . ?
C14 C15 1.514(9) . ?
C15 C16' 1.549(16) . ?
C15 C16 1.58(2) . ?
C16 C16' 0.96(2) . ?
C16 C16' 1.175(17) 2_377 ?
C16 C16 1.48(4) 2_377 ?
C16' C16 1.175(17) 2_377 ?
C16' C16' 1.55(3) 2_377 ?
C17 O3 1.449(9) . ?
C17 H17A 0.9600 . ?
C17 H17B 0.9600 . ?
C17 H17C 0.9600 . ?
O3 H3C 0.9300 . ?
Cl O5 1.359(7) . ?
Cl O7 1.360(8) . ?
Cl O6 1.383(7) . ?
Cl O4 1.432(6) . ?
C18 O8' 1.338(18) . ?
C18 O8 1.414(14) . ?
O8 O8' 0.839(15) . ?
